data_8101052
loop_
_publ_author_name
'Peters, Eva-Maria'
'Peters, Karl'
'Neumann, Matthias'
'Tochtermann, Werner'

_publ_section_title
;
Crystal structure of dimethyl (1R*,2R*,3S*,4R*,6R*,7R*,9R*,13R*)-2,
13-dibromo-6-methoxy-5-oxatetracyclo[7.4.0.0^1,4^.0^3,7^]tridecane-
2,3-dicarboxylate, C~17~H~22~Br~2~O~6~
;
_journal_issue 3
_journal_name_full 'Zeitschrift f\"ur Kristallographie - New Crystal Structures'
_journal_page_first 469
_journal_page_last 470
_journal_volume 216
_journal_year 2001
_chemical_formula_sum 'C17 H22 Br2 O6'
_chemical_formula_weight 482.17
_space_group_IT_number 14
_symmetry_cell_setting monoclinic
_symmetry_space_group_name_Hall '-P 2ybc'
_symmetry_space_group_name_H-M 'P 1 21/c 1'
_cell_angle_alpha 90.00
_cell_angle_beta 118.659(6)
_cell_angle_gamma 90.00
_cell_formula_units_Z 4
_cell_length_a 12.207(1)
_cell_length_b 14.060(1)
_cell_length_c 12.402(1)
_cell_measurement_temperature 293(2)
_cell_volume 1867.8(3)
_diffrn_ambient_temperature 293(2)
_exptl_crystal_density_diffrn 1.715
_cod_original_sg_symbol_H-M 'P 21/c'
_cod_database_code 8101052

loop_
_symmetry_equiv_pos_as_xyz
'x, y, z'
'-x, y+1/2, -z+1/2'
'-x, -y, -z'
'x, -y-1/2, z-1/2'

loop_
_atom_site_label
_atom_site_type_symbol
_atom_site_fract_x
_atom_site_fract_y
_atom_site_fract_z
_atom_site_U_iso_or_equiv
_atom_site_adp_type
_atom_site_occupancy
_atom_site_symmetry_multiplicity
_atom_site_calc_flag
_atom_site_refinement_flags
_atom_site_disorder_assembly
_atom_site_disorder_group
Br7 Br 0.12100(10) 0.59833(6) 0.33217(9) 0.0737(4) Uani 1 4 d . . .
Br13 Br 0.42604(6) 0.33883(4) 0.50288(5) 0.0400(3) Uani 1 4 d . . .
C1 C 0.2787(6) 0.3767(4) 0.1105(5) 0.0317(12) Uani 1 4 d . . .
H1 H 0.3135 0.3321 0.0740 0.080 Uiso 1 4 calc R . .
C2 C 0.1439(6) 0.3512(4) 0.0770(5) 0.0358(12) Uani 1 4 d . . .
H2A H 0.1382 0.2833 0.0872 0.080 Uiso 1 4 calc R . .
H2B H 0.0893 0.3665 -0.0087 0.080 Uiso 1 4 calc R . .
C3 C 0.0995(6) 0.4050(4) 0.1572(5) 0.0349(12) Uani 1 4 d . . .
H3 H 0.0682 0.4668 0.1180 0.080 Uiso 1 4 calc R . .
C4 C -0.0095(7) 0.3549(6) 0.1608(7) 0.0489(16) Uani 1 4 d . . .
H4A H -0.0816 0.3569 0.0795 0.080 Uiso 1 4 calc R . .
H4B H 0.0121 0.2886 0.1822 0.080 Uiso 1 4 calc R . .
C5 C -0.0437(8) 0.3993(7) 0.2523(8) 0.064(2) Uani 1 4 d . . .
H5A H -0.1072 0.3607 0.2570 0.080 Uiso 1 4 calc R . .
H5B H -0.0787 0.4620 0.2235 0.080 Uiso 1 4 calc R . .
C6 C 0.0687(7) 0.4079(7) 0.3802(7) 0.0574(19) Uani 1 4 d . . .
H6A H 0.0989 0.3449 0.4125 0.080 Uiso 1 4 calc R . .
H6B H 0.0434 0.4390 0.4346 0.080 Uiso 1 4 calc R . .
C7 C 0.1741(7) 0.4649(4) 0.3777(6) 0.0427(15) Uani 1 4 d . . .
H7 H 0.2469 0.4637 0.4599 0.080 Uiso 1 4 calc R . .
C8 C 0.2119(6) 0.4255(4) 0.2858(5) 0.0295(11) Uani 1 4 d . . .
C9 C 0.3138(6) 0.4814(4) 0.2698(5) 0.0316(12) Uani 1 4 d . . .
H9 H 0.3731 0.5146 0.3448 0.080 Uiso 1 4 calc R . .
O10 O 0.2747(5) 0.5370(3) 0.1625(4) 0.0430(11) Uani 1 4 d . . .
C11 C 0.2829(6) 0.4794(4) 0.0718(5) 0.0377(13) Uani 1 4 d . . .
H11 H 0.2107 0.4916 -0.0088 0.080 Uiso 1 4 calc R . .
C12 C 0.3636(5) 0.3858(3) 0.2519(5) 0.0288(11) Uani 1 4 d . . .
C13 C 0.3057(5) 0.3385(3) 0.3258(5) 0.0273(11) Uani 1 4 d . . .
O14 O 0.3915(5) 0.4956(3) 0.0663(4) 0.0437(10) Uani 1 4 d . . .
C14 C 0.4019(9) 0.5904(5) 0.0288(8) 0.060(2) Uani 1 4 d . . .
H14A H 0.4801 0.5971 0.0286 0.080 Uiso 1 4 calc R . .
H14B H 0.3980 0.6355 0.0850 0.080 Uiso 1 4 calc R . .
H14C H 0.3346 0.6021 -0.0524 0.080 Uiso 1 4 calc R . .
C15 C 0.5011(6) 0.3784(4) 0.2959(5) 0.0332(12) Uani 1 4 d . . .
O15 O 0.5758(5) 0.4368(3) 0.3604(5) 0.0531(13) Uani 1 4 d . . .
O16 O 0.5325(4) 0.2991(3) 0.2589(5) 0.0458(11) Uani 1 4 d . . .
C16 C 0.6627(7) 0.2875(5) 0.2967(9) 0.059(2) Uani 1 4 d . . .
H16A H 0.6753 0.2283 0.2655 0.080 Uiso 1 4 calc R . .
H16B H 0.7094 0.2873 0.3848 0.080 Uiso 1 4 calc R . .
H16C H 0.6904 0.3390 0.2650 0.080 Uiso 1 4 calc R . .
C17 C 0.2623(5) 0.2358(4) 0.3068(5) 0.0290(11) Uani 1 4 d . . .
O17 O 0.1909(5) 0.2036(3) 0.3373(4) 0.0441(10) Uani 1 4 d . . .
O18 O 0.3181(4) 0.1862(3) 0.2562(4) 0.0396(10) Uani 1 4 d . . .
C18 C 0.2841(8) 0.0862(4) 0.2355(7) 0.0538(19) Uani 1 4 d . . .
H18A H 0.3277 0.0561 0.1977 0.080 Uiso 1 4 calc R . .
H18B H 0.1957 0.0805 0.1826 0.080 Uiso 1 4 calc R . .
H18C H 0.3064 0.0559 0.3127 0.080 Uiso 1 4 calc R . .

loop_
_atom_site_aniso_label
_atom_site_aniso_U_11
_atom_site_aniso_U_22
_atom_site_aniso_U_33
_atom_site_aniso_U_23
_atom_site_aniso_U_13
_atom_site_aniso_U_12
Br7 0.0903(8) 0.0594(5) 0.0740(6) 0.0016(4) 0.0415(6) 0.0373(4)
Br13 0.0352(4) 0.0463(4) 0.0271(4) 0.0009(2) 0.0057(3) 0.0012(2)
C1 0.034(3) 0.032(3) 0.033(3) 0.002(2) 0.019(3) 0.005(2)
C2 0.026(3) 0.044(3) 0.028(3) -0.001(2) 0.007(2) 0.005(2)
C3 0.023(3) 0.044(3) 0.031(3) 0.003(2) 0.007(2) 0.008(2)
C4 0.028(3) 0.068(4) 0.045(4) -0.002(3) 0.013(3) 0.002(3)
C5 0.039(4) 0.101(6) 0.062(5) 0.000(4) 0.031(4) 0.006(4)
C6 0.042(4) 0.090(6) 0.051(4) 0.002(4) 0.031(4) 0.010(4)
C7 0.040(4) 0.053(3) 0.041(3) 0.002(3) 0.024(3) 0.014(3)
C8 0.028(3) 0.034(2) 0.028(3) 0.0004(19) 0.013(2) 0.006(2)
C9 0.033(3) 0.031(2) 0.030(3) -0.0005(19) 0.015(3) 0.005(2)
O10 0.057(3) 0.0309(19) 0.048(3) 0.0087(16) 0.030(3) 0.0098(18)
C11 0.042(4) 0.042(3) 0.030(3) 0.007(2) 0.018(3) 0.007(3)
C12 0.027(3) 0.028(2) 0.033(3) -0.0014(19) 0.015(2) 0.000(2)
C13 0.022(3) 0.030(2) 0.028(3) 0.0017(18) 0.010(2) 0.001(2)
O14 0.044(3) 0.048(2) 0.049(3) 0.0101(19) 0.030(2) 0.004(2)
C14 0.060(5) 0.054(4) 0.078(5) 0.016(4) 0.042(5) 0.005(4)
C15 0.030(3) 0.035(3) 0.036(3) 0.002(2) 0.017(3) -0.001(2)
O15 0.033(3) 0.046(2) 0.075(3) -0.015(2) 0.021(3) -0.013(2)
O16 0.026(2) 0.043(2) 0.069(3) -0.011(2) 0.024(2) 0.0008(18)
C16 0.030(4) 0.057(4) 0.095(6) 0.000(4) 0.035(4) 0.003(3)
C17 0.021(3) 0.035(3) 0.025(2) 0.0018(19) 0.005(2) -0.002(2)
O17 0.039(3) 0.049(2) 0.054(3) -0.001(2) 0.029(2) -0.009(2)
O18 0.042(3) 0.0291(18) 0.054(3) -0.0054(17) 0.028(2) -0.0022(17)
C18 0.065(5) 0.028(3) 0.068(5) -0.007(3) 0.032(4) -0.005(3)

loop_
_geom_bond_atom_site_label_1
_geom_bond_atom_site_label_2
_geom_bond_distance
_geom_bond_site_symmetry_2
_geom_bond_publ_flag
Br7 C7 1.977(6) . ?
Br13 C13 1.972(5) . ?
C1 C11 1.531(7) . ?
C1 C2 1.534(9) . ?
C1 C12 1.556(8) . ?
C1 H1 0.9800 . ?
C2 C3 1.541(8) . ?
C2 H2A 0.9700 . ?
C2 H2B 0.9700 . ?
C3 C4 1.524(9) . ?
C3 C8 1.552(8) . ?
C3 H3 0.9800 . ?
C4 C5 1.520(11) . ?
C4 H4A 0.9700 . ?
C4 H4B 0.9700 . ?
C5 C6 1.525(11) . ?
C5 H5A 0.9700 . ?
C5 H5B 0.9700 . ?
C6 C7 1.528(11) . ?
C6 H6A 0.9700 . ?
C6 H6B 0.9700 . ?
C7 C8 1.524(8) . ?
C7 H7 0.9800 . ?
C8 C9 1.563(8) . ?
C8 C13 1.583(7) . ?
C9 O10 1.414(6) . ?
C9 C12 1.535(7) . ?
C9 H9 0.9800 . ?
O10 C11 1.428(7) . ?
C11 O14 1.379(8) . ?
C11 H11 0.9800 . ?
C12 C15 1.499(8) . ?
C12 C13 1.551(8) . ?
C13 C17 1.517(7) . ?
O14 C14 1.437(8) . ?
C14 H14A 0.9600 . ?
C14 H14B 0.9600 . ?
C14 H14C 0.9600 . ?
C15 O15 1.203(7) . ?
C15 O16 1.330(7) . ?
O16 C16 1.434(8) . ?
C16 H16A 0.9600 . ?
C16 H16B 0.9600 . ?
C16 H16C 0.9600 . ?
C17 O17 1.193(7) . ?
C17 O18 1.324(7) . ?
O18 C18 1.454(7) . ?
C18 H18A 0.9600 . ?
C18 H18B 0.9600 . ?
C18 H18C 0.9600 . ?
